data_4003137
loop_
_publ_author_name
'Ichihashi, Katsuya'
'Konno, Daisuke'
'Date, Takuya'
'Nishimura, Takumi'
'Maryunina, Kseniya Yu.'
'Inoue, Katsuya'
'Nakaya, Toshimi'
'Toyoda, Kazuhiro'
'Tatewaki, Yoko'
'Akutagawa, Tomoyuki'
'Nakamura, Takayoshi'
'Nishihara, Sadafumi'

_publ_section_title
;
 Optimizing Lithium Ion Conduction through Crown Ether-Based Cylindrical
 Channels in [Ni(dmit)2]&#x2212; Salts
;
_journal_issue 20
_journal_name_full 'Chemistry of Materials'
_journal_page_first 7130
_journal_paper_doi 10.1021/acs.chemmater.8b03027
_journal_volume 30
_journal_year 2018
_chemical_formula_moiety Li(C10H20O5)1.5(NiC6S10)(H2O)
_chemical_formula_sum 'C21 H32 Li Ni O8.5 S10'
_chemical_formula_weight 806.77
_space_group_IT_number 2
_space_group_name_Hall '-P 1'
_space_group_name_H-M_alt 'P -1'
_symmetry_cell_setting triclinic
_symmetry_space_group_name_Hall '-P 1'
_symmetry_space_group_name_H-M 'P -1'
_atom_sites_solution_hydrogens geom
_atom_sites_solution_primary direct
_atom_sites_solution_secondary difmap
_audit_creation_method SHELXL-97
_cell_angle_alpha 82.8866(13)
_cell_angle_beta 77.4852(13)
_cell_angle_gamma 86.8376(12)
_cell_formula_units_Z 2
_cell_length_a 10.6327(4)
_cell_length_b 12.6385(5)
_cell_length_c 13.3500(6)
_cell_measurement_reflns_used 9888
_cell_measurement_temperature 293(2)
_cell_measurement_theta_max 27.84
_cell_measurement_theta_min 2.90
_cell_volume 1737.14(12)
_computing_cell_refinement 'APEX2 v2014.9 (Bruker AXS)'
_computing_data_collection 'Bruker Instrument Service V4.2.2 (Bruker AXS Inc., 2014)'
_computing_data_reduction 'SAINT V8.34A (Bruker AXS Inc., 2013)'
_computing_molecular_graphics 'Yadokari-XG 2009 (Wakita Nemoto et al., 2009)'
_computing_publication_material 'Yadokari-XG 2009 (Wakita,Nemoto et al., 2009)'
_computing_structure_refinement 'SHELXL-97 (Sheldrick, 1997)'
_computing_structure_solution 'SHELXS-97 (Sheldrick, 1990)'
_diffrn_ambient_temperature 293(2)
_diffrn_measured_fraction_theta_full 0.992
_diffrn_measured_fraction_theta_max 0.992
_diffrn_measurement_device_type 'Bruker D8 goniometer'
_diffrn_measurement_method 'phi and omega scands'
_diffrn_radiation_monochromator 'multilayered confocal mirror'
_diffrn_radiation_source 'micro focus sealed tube'
_diffrn_radiation_type MoK\a
_diffrn_radiation_wavelength 0.71073
_diffrn_reflns_av_R_equivalents 0.0249
_diffrn_reflns_av_sigmaI/netI 0.0183
_diffrn_reflns_limit_h_max 13
_diffrn_reflns_limit_h_min -13
_diffrn_reflns_limit_k_max 15
_diffrn_reflns_limit_k_min -16
_diffrn_reflns_limit_l_max 17
_diffrn_reflns_limit_l_min -17
_diffrn_reflns_number 46510
_diffrn_reflns_theta_full 27.94
_diffrn_reflns_theta_max 27.94
_diffrn_reflns_theta_min 2.76
_diffrn_standards_number 0
_exptl_absorpt_coefficient_mu 1.201
_exptl_absorpt_correction_T_max 0.7952
_exptl_absorpt_correction_T_min 0.5528
_exptl_absorpt_correction_type numerical
_exptl_absorpt_process_details 'SADABS Sheldrick 1996'
_exptl_crystal_colour black
_exptl_crystal_density_diffrn 1.542
_exptl_crystal_density_method 'not measured'
_exptl_crystal_description plate
_exptl_crystal_F_000 834
_exptl_crystal_size_max 0.56
_exptl_crystal_size_mid 0.23
_exptl_crystal_size_min 0.20
_refine_diff_density_max 0.532
_refine_diff_density_min -0.604
_refine_diff_density_rms 0.066
_refine_ls_extinction_method none
_refine_ls_goodness_of_fit_ref 1.077
_refine_ls_hydrogen_treatment mixed
_refine_ls_matrix_type full
_refine_ls_number_parameters 579
_refine_ls_number_reflns 8259
_refine_ls_number_restraints 218
_refine_ls_restrained_S_all 1.096
_refine_ls_R_factor_all 0.0770
_refine_ls_R_factor_gt 0.0524
_refine_ls_shift/su_max 0.018
_refine_ls_shift/su_mean 0.002
_refine_ls_structure_factor_coef Fsqd
_refine_ls_weighting_details 'calc w=1/[\s^2^(Fo^2^)+(0.0492P)^2^+2.2747P] where P=(Fo^2^+2Fc^2^)/3'
_refine_ls_weighting_scheme calc
_refine_ls_wR_factor_gt 0.1267
_refine_ls_wR_factor_ref 0.1468
_reflns_number_gt 5811
_reflns_number_total 8259
_reflns_threshold_expression >2sigma(I)
_cod_data_source_file cm8b03027_si_002.cif
_cod_data_source_block Li15c5_salt2
_cod_depositor_comments
;
The following automatic conversions were performed:

data item '_symmetry_cell_setting' value 'Triclinic' was changed to
'triclinic' in accordance with the
/home/data/users/saulius/crontab/automatic-downloads/current/ACS/lib/dictionaries/cif_core.dic
dictionary named 'cif_core.dic' version 2.4.2 last updated on
2011-04-26.

Automatic conversion script
Id: cif_fix_values 6909 2019-04-08 15:41:33Z antanas 
;
_cod_database_code 4003137

loop_
_symmetry_equiv_pos_as_xyz
'x, y, z'
'-x, -y, -z'

loop_
_atom_site_label
_atom_site_type_symbol
_atom_site_fract_x
_atom_site_fract_y
_atom_site_fract_z
_atom_site_U_iso_or_equiv
_atom_site_adp_type
_atom_site_occupancy
_atom_site_symmetry_multiplicity
_atom_site_calc_flag
_atom_site_refinement_flags
_atom_site_disorder_assembly
_atom_site_disorder_group
Ni1 Ni -0.15354(4) 0.41381(3) 0.53623(4) 0.05504(15) Uani 1 1 d . . .
S1 S -0.32041(8) 0.50038(7) 0.49816(8) 0.0613(2) Uani 1 1 d . . .
S2 S 0.00675(8) 0.31881(7) 0.57629(8) 0.0629(2) Uani 1 1 d . . .
S3 S -0.07059(8) 0.39084(7) 0.37671(8) 0.0620(3) Uani 1 1 d . . .
S4 S -0.23313(8) 0.44295(7) 0.69441(9) 0.0649(3) Uani 1 1 d . . .
S5 S -0.40017(10) 0.55749(8) 0.29304(9) 0.0699(3) Uani 1 1 d . . .
S6 S -0.13793(9) 0.37323(9) 0.89112(9) 0.0723(3) Uani 1 1 d . . .
S7 S 0.08234(9) 0.25975(8) 0.78318(9) 0.0679(3) Uani 1 1 d . . .
S8 S -0.16891(10) 0.45986(8) 0.18066(9) 0.0719(3) Uani 1 1 d . . .
S9 S -0.36225(16) 0.56356(10) 0.06638(11) 0.0974(4) Uani 1 1 d . . .
S10 S 0.04157(14) 0.25489(15) 1.01008(11) 0.1051(5) Uani 1 1 d . . .
C1 C -0.2924(3) 0.5000(2) 0.3672(3) 0.0597(9) Uani 1 1 d . . .
C2 C -0.0192(3) 0.3242(3) 0.7073(3) 0.0575(8) Uani 1 1 d . . .
C3 C -0.1841(3) 0.4524(2) 0.3142(3) 0.0588(9) Uani 1 1 d . . .
C4 C -0.1228(3) 0.3780(3) 0.7583(3) 0.0585(9) Uani 1 1 d . . .
C5 C -0.0031(4) 0.2932(3) 0.9012(4) 0.0731(11) Uani 1 1 d . . .
C6 C -0.3127(4) 0.5296(3) 0.1741(3) 0.0711(10) Uani 1 1 d . . .
Li1 Li -0.4404(7) -0.0577(5) 0.7843(5) 0.0696(16) Uani 1 1 d . . .
O1 O -0.4704(3) -0.0261(2) 0.6503(2) 0.0709(7) Uani 1 1 d . A .
C7A C -0.601(2) 0.122(2) 0.890(3) 0.121(7) Uani 0.409(4) 1 d PDU A 1
H7A H -0.6446 0.1856 0.8639 0.145 Uiso 0.409(4) 1 calc PR A 1
H7A0 H -0.5862 0.1340 0.9574 0.145 Uiso 0.409(4) 1 calc PR A 1
C8A C -0.691(2) 0.0222(19) 0.904(3) 0.123(7) Uani 0.409(4) 1 d PDU A 1
H8A H -0.7473 0.0160 0.9719 0.147 Uiso 0.409(4) 1 calc PR A 1
H8A0 H -0.7443 0.0320 0.8527 0.147 Uiso 0.409(4) 1 calc PR A 1
C9A C -0.688(2) -0.1503(18) 0.890(3) 0.138(9) Uani 0.409(4) 1 d PDU A 1
H9A H -0.7428 -0.1340 0.8403 0.165 Uiso 0.409(4) 1 calc PR A 1
H9A0 H -0.7436 -0.1686 0.9575 0.165 Uiso 0.409(4) 1 calc PR A 1
C10A C -0.5945(19) -0.250(2) 0.860(3) 0.137(9) Uani 0.409(4) 1 d PDU A 1
H10A H -0.5861 -0.2955 0.9223 0.165 Uiso 0.409(4) 1 calc PR A 1
H10B H -0.6332 -0.2917 0.8184 0.165 Uiso 0.409(4) 1 calc PR A 1
C11A C -0.404(2) -0.3056(17) 0.7988(19) 0.140(8) Uani 0.409(4) 1 d PDU A 1
H11A H -0.4040 -0.3327 0.7339 0.168 Uiso 0.409(4) 1 calc PR A 1
H11B H -0.4253 -0.3633 0.8541 0.168 Uiso 0.409(4) 1 calc PR A 1
C12A C -0.265(2) -0.2616(15) 0.7970(16) 0.134(8) Uani 0.409(4) 1 d PDU A 1
H12A H -0.2494 -0.2713 0.8664 0.161 Uiso 0.409(4) 1 calc PR A 1
H12B H -0.1995 -0.3024 0.7541 0.161 Uiso 0.409(4) 1 calc PR A 1
C13A C -0.1535(17) -0.1336(19) 0.7654(18) 0.122(6) Uani 0.409(4) 1 d PDU A 1
H13A H -0.0941 -0.1441 0.7009 0.147 Uiso 0.409(4) 1 calc PR A 1
H13B H -0.1199 -0.1745 0.8208 0.147 Uiso 0.409(4) 1 calc PR A 1
C14A C -0.1581(16) -0.0099(19) 0.7814(19) 0.118(6) Uani 0.409(4) 1 d PDU A 1
H14A H -0.1328 -0.0023 0.8457 0.141 Uiso 0.409(4) 1 calc PR A 1
H14B H -0.0970 0.0278 0.7255 0.141 Uiso 0.409(4) 1 calc PR A 1
C15A C -0.265(3) 0.1341(17) 0.777(3) 0.127(7) Uani 0.409(4) 1 d PDU A 1
H15A H -0.2241 0.1638 0.7076 0.152 Uiso 0.409(4) 1 calc PR A 1
H15B H -0.2176 0.1560 0.8252 0.152 Uiso 0.409(4) 1 calc PR A 1
C16A C -0.413(3) 0.1727(17) 0.805(2) 0.127(7) Uani 0.409(4) 1 d PDU A 1
H16A H -0.4214 0.2178 0.8598 0.153 Uiso 0.409(4) 1 calc PR A 1
H16B H -0.4305 0.2177 0.7449 0.153 Uiso 0.409(4) 1 calc PR A 1
O2A O -0.6204(9) -0.0627(7) 0.8926(7) 0.092(2) Uani 0.409(4) 1 d PU A 1
O3A O -0.4918(11) -0.2252(7) 0.8134(9) 0.121(3) Uani 0.409(4) 1 d PU A 1
O4A O -0.2576(11) -0.1682(8) 0.7638(11) 0.128(3) Uani 0.409(4) 1 d PU A 1
O5A O -0.2661(10) 0.0300(8) 0.7834(9) 0.106(2) Uani 0.409(4) 1 d PU A 1
O6A O -0.4938(10) 0.1099(8) 0.8302(8) 0.106(2) Uani 0.409(4) 1 d PU A 1
C7B C -0.2583(13) -0.2565(12) 0.7395(15) 0.154(6) Uani 0.591(4) 1 d PDU A 2
H7B H -0.2621 -0.2721 0.6709 0.185 Uiso 0.591(4) 1 calc PR A 2
H7B0 H -0.2290 -0.3207 0.7768 0.185 Uiso 0.591(4) 1 calc PR A 2
C8B C -0.1652(17) -0.1665(12) 0.7321(17) 0.156(6) Uani 0.591(4) 1 d PDU A 2
H8B H -0.1217 -0.1806 0.7894 0.187 Uiso 0.591(4) 1 calc PR A 2
H8B0 H -0.1001 -0.1689 0.6690 0.187 Uiso 0.591(4) 1 calc PR A 2
C9B C -0.1587(17) 0.0027(12) 0.7537(16) 0.148(6) Uani 0.591(4) 1 d PDU A 2
H9B H -0.0859 0.0203 0.6973 0.177 Uiso 0.591(4) 1 calc PR A 2
H9B0 H -0.1253 -0.0222 0.8148 0.177 Uiso 0.591(4) 1 calc PR A 2
C10B C -0.2429(16) 0.1035(14) 0.773(2) 0.142(6) Uani 0.591(4) 1 d PDU A 2
H10C H -0.2037 0.1465 0.8130 0.170 Uiso 0.591(4) 1 calc PR A 2
H10D H -0.2455 0.1450 0.7076 0.170 Uiso 0.591(4) 1 calc PR A 2
C11B C -0.4459(19) 0.1709(14) 0.8402(15) 0.132(5) Uani 0.591(4) 1 d PDU A 2
H11C H -0.4464 0.2129 0.7743 0.158 Uiso 0.591(4) 1 calc PR A 2
H11D H -0.4148 0.2146 0.8839 0.158 Uiso 0.591(4) 1 calc PR A 2
C12B C -0.582(2) 0.1341(15) 0.891(2) 0.129(5) Uani 0.591(4) 1 d PDU A 2
H12C H -0.5858 0.1108 0.9639 0.154 Uiso 0.591(4) 1 calc PR A 2
H12D H -0.6427 0.1940 0.8870 0.154 Uiso 0.591(4) 1 calc PR A 2
C13B C -0.719(2) 0.0065(19) 0.906(3) 0.158(7) Uani 0.591(4) 1 d PDU A 2
H13C H -0.7967 0.0406 0.8882 0.189 Uiso 0.591(4) 1 calc PR A 2
H13D H -0.7212 0.0134 0.9775 0.189 Uiso 0.591(4) 1 calc PR A 2
C14B C -0.715(2) -0.1115(17) 0.890(2) 0.157(6) Uani 0.591(4) 1 d PDU A 2
H14C H -0.7642 -0.1503 0.9524 0.189 Uiso 0.591(4) 1 calc PR A 2
H14D H -0.7572 -0.1194 0.8341 0.189 Uiso 0.591(4) 1 calc PR A 2
C15B C -0.5897(18) -0.2569(10) 0.8796(17) 0.128(5) Uani 0.591(4) 1 d PDU A 2
H15C H -0.6490 -0.2845 0.8439 0.154 Uiso 0.591(4) 1 calc PR A 2
H15D H -0.6137 -0.2840 0.9521 0.154 Uiso 0.591(4) 1 calc PR A 2
C16B C -0.4525(15) -0.2959(9) 0.8353(11) 0.127(5) Uani 0.591(4) 1 d PDU A 2
H16C H -0.4179 -0.3338 0.8916 0.153 Uiso 0.591(4) 1 calc PR A 2
H16D H -0.4573 -0.3470 0.7878 0.153 Uiso 0.591(4) 1 calc PR A 2
O2B O -0.2168(7) -0.0680(5) 0.7328(6) 0.1132(18) Uani 0.591(4) 1 d PU A 2
O3B O -0.3679(6) 0.0818(4) 0.8259(5) 0.0866(14) Uani 0.591(4) 1 d PU A 2
O4B O -0.6179(7) 0.0546(5) 0.8474(6) 0.1020(17) Uani 0.591(4) 1 d PU A 2
O5B O -0.5989(8) -0.1547(5) 0.8698(6) 0.1100(19) Uani 0.591(4) 1 d PU A 2
O6B O -0.3729(8) -0.2257(5) 0.7885(7) 0.130(2) Uani 0.591(4) 1 d PU A 2
C17A C -0.321(3) -0.192(3) 0.448(2) 0.095(4) Uani 0.510(5) 1 d PU . 1
H17A H -0.3210 -0.2131 0.3809 0.115 Uiso 0.510(5) 1 calc PR . 1
H17B H -0.2910 -0.2518 0.4899 0.115 Uiso 0.510(5) 1 calc PR . 1
C18A C -0.225(3) -0.0903(15) 0.4354(19) 0.102(4) Uani 0.510(5) 1 d PU . 1
H18A H -0.1957 -0.0899 0.4992 0.122 Uiso 0.510(5) 1 calc PR . 1
H18B H -0.1500 -0.1010 0.3812 0.122 Uiso 0.510(5) 1 calc PR . 1
C19A C -0.2277(12) 0.0887(10) 0.4431(14) 0.095(3) Uani 0.510(5) 1 d PU . 1
H19A H -0.1457 0.1059 0.3971 0.114 Uiso 0.510(5) 1 calc PR . 1
H19B H -0.2134 0.0709 0.5126 0.114 Uiso 0.510(5) 1 calc PR . 1
C20A C -0.3188(16) 0.1804(12) 0.4397(18) 0.094(3) Uani 0.510(5) 1 d PU . 1
H20A H -0.2805 0.2428 0.4551 0.113 Uiso 0.510(5) 1 calc PR . 1
H20B H -0.3354 0.1953 0.3706 0.113 Uiso 0.510(5) 1 calc PR . 1
C21A C -0.5292(11) 0.2364(13) 0.5035(15) 0.090(4) Uani 0.510(5) 1 d PU . 1
H21A H -0.5398 0.2537 0.4329 0.108 Uiso 0.510(5) 1 calc PR . 1
H21B H -0.5103 0.3013 0.5286 0.108 Uiso 0.510(5) 1 calc PR . 1
C17B C -0.4728(11) 0.2341(13) 0.4991(15) 0.084(3) Uani 0.490(5) 1 d PU . 2
H17C H -0.4722 0.2532 0.5672 0.101 Uiso 0.490(5) 1 calc PR . 2
H17D H -0.4959 0.2984 0.4585 0.101 Uiso 0.490(5) 1 calc PR . 2
C18B C -0.3481(17) 0.2041(13) 0.4545(19) 0.089(3) Uani 0.490(5) 1 d PU . 2
H18C H -0.3298 0.2388 0.3842 0.107 Uiso 0.490(5) 1 calc PR . 2
H18D H -0.2912 0.2342 0.4908 0.107 Uiso 0.490(5) 1 calc PR . 2
C19B C -0.2048(15) 0.0501(11) 0.4323(16) 0.105(3) Uani 0.490(5) 1 d PU . 2
H19C H -0.1643 0.0487 0.4909 0.126 Uiso 0.490(5) 1 calc PR . 2
H19D H -0.1476 0.0859 0.3725 0.126 Uiso 0.490(5) 1 calc PR . 2
C20B C -0.220(2) -0.0597(15) 0.413(2) 0.104(4) Uani 0.490(5) 1 d PU . 2
H20C H -0.2183 -0.0587 0.3404 0.125 Uiso 0.490(5) 1 calc PR . 2
H20D H -0.1442 -0.1007 0.4269 0.125 Uiso 0.490(5) 1 calc PR . 2
C21B C -0.342(2) -0.186(2) 0.4253(17) 0.082(4) Uani 0.490(5) 1 d PU . 2
H21C H -0.2720 -0.2388 0.4216 0.099 Uiso 0.490(5) 1 calc PR . 2
H21D H -0.3553 -0.1649 0.3559 0.099 Uiso 0.490(5) 1 calc PR . 2
O7A O -0.2800(7) 0.0041(6) 0.4128(8) 0.122(2) Uani 0.510(5) 1 d PU . 1
O8A O -0.4305(6) 0.1617(5) 0.5076(7) 0.101(2) Uani 0.510(5) 1 d PU . 1
O7B O -0.3142(7) -0.1089(5) 0.4608(8) 0.116(3) Uani 0.490(5) 1 d PU . 2
O8B O -0.3149(9) 0.1059(6) 0.4506(9) 0.132(2) Uani 0.490(5) 1 d PU . 2
O9B O -0.5668(6) 0.1647(5) 0.5098(7) 0.099(2) Uani 0.490(5) 1 d PU . 2

loop_
_atom_site_aniso_label
_atom_site_aniso_U_11
_atom_site_aniso_U_22
_atom_site_aniso_U_33
_atom_site_aniso_U_23
_atom_site_aniso_U_13
_atom_site_aniso_U_12
Ni1 0.0359(2) 0.0352(2) 0.0893(3) -0.0112(2) -0.0020(2) 0.00382(15)
S1 0.0464(4) 0.0496(4) 0.0792(6) -0.0059(4) 0.0008(4) 0.0148(3)
S2 0.0435(4) 0.0572(5) 0.0848(6) -0.0190(4) -0.0046(4) 0.0157(4)
S3 0.0384(4) 0.0470(4) 0.0939(7) -0.0134(4) 0.0019(4) 0.0050(3)
S4 0.0433(4) 0.0527(5) 0.0932(7) -0.0160(5) -0.0021(4) 0.0146(4)
S5 0.0617(5) 0.0589(5) 0.0827(7) -0.0041(5) -0.0073(5) 0.0141(4)
S6 0.0514(5) 0.0752(6) 0.0862(7) -0.0248(5) 0.0003(5) 0.0087(4)
S7 0.0467(5) 0.0692(6) 0.0866(7) -0.0198(5) -0.0094(4) 0.0134(4)
S8 0.0699(6) 0.0550(5) 0.0842(7) -0.0173(5) 0.0020(5) 0.0037(4)
S9 0.1316(12) 0.0747(7) 0.0857(8) -0.0099(6) -0.0272(8) 0.0190(7)
S10 0.0855(9) 0.1440(13) 0.0872(9) -0.0252(8) -0.0220(7) 0.0254(8)
C1 0.0511(18) 0.0348(15) 0.089(3) -0.0016(15) -0.0088(17) 0.0015(13)
C2 0.0411(16) 0.0430(16) 0.087(3) -0.0083(16) -0.0098(16) -0.0019(13)
C3 0.0567(19) 0.0348(15) 0.079(2) -0.0069(15) -0.0014(17) -0.0053(13)
C4 0.0448(17) 0.0446(17) 0.082(2) -0.0125(16) -0.0015(16) -0.0050(13)
C5 0.0478(19) 0.072(2) 0.096(3) -0.023(2) -0.0008(19) 0.0020(17)
C6 0.078(3) 0.0427(18) 0.088(3) -0.0086(18) -0.008(2) -0.0011(17)
Li1 0.078(4) 0.059(4) 0.073(4) -0.005(3) -0.019(3) -0.005(3)
O1 0.0844(19) 0.0691(17) 0.0598(15) -0.0087(12) -0.0174(13) 0.0034(14)
C7A 0.084(9) 0.128(15) 0.128(13) -0.015(13) 0.011(10) 0.053(9)
C8A 0.081(10) 0.130(14) 0.129(13) -0.009(13) 0.021(10) 0.059(9)
C9A 0.082(10) 0.160(19) 0.157(15) -0.025(14) 0.028(10) -0.071(11)
C10A 0.090(10) 0.154(19) 0.157(16) -0.030(13) 0.020(10) -0.074(11)
C11A 0.205(18) 0.084(9) 0.144(13) -0.039(9) -0.069(14) 0.070(11)
C12A 0.196(18) 0.086(9) 0.135(13) -0.036(9) -0.076(14) 0.078(11)
C13A 0.056(6) 0.190(18) 0.129(10) -0.041(11) -0.033(7) 0.035(9)
C14A 0.047(6) 0.193(18) 0.128(11) -0.048(11) -0.042(7) 0.022(8)
C15A 0.178(16) 0.066(8) 0.144(14) -0.019(8) -0.033(13) -0.047(9)
C16A 0.185(16) 0.053(7) 0.148(15) -0.023(8) -0.028(13) -0.036(9)
O2A 0.091(4) 0.069(4) 0.106(4) -0.015(3) 0.007(4) -0.002(4)
O3A 0.114(5) 0.058(4) 0.161(5) 0.014(4) 0.019(5) 0.006(4)
O4A 0.097(5) 0.077(4) 0.202(6) -0.010(5) -0.021(5) 0.005(4)
O5A 0.085(4) 0.080(4) 0.155(5) -0.022(4) -0.026(4) -0.007(4)
O6A 0.110(5) 0.080(4) 0.121(5) -0.040(4) 0.011(4) -0.011(4)
C7B 0.109(8) 0.100(7) 0.230(16) -0.029(10) 0.011(9) 0.047(6)
C8B 0.110(9) 0.104(7) 0.228(16) -0.025(9) 0.012(9) 0.042(6)
C9B 0.137(11) 0.141(11) 0.153(10) -0.038(9) 0.026(8) -0.083(9)
C10B 0.136(11) 0.132(12) 0.150(10) -0.044(10) 0.024(8) -0.091(9)
C11B 0.179(12) 0.083(8) 0.142(12) -0.065(8) -0.036(9) 0.040(8)
C12B 0.174(12) 0.086(7) 0.137(11) -0.067(8) -0.040(9) 0.044(8)
C13B 0.122(11) 0.156(11) 0.167(12) 0.005(11) 0.017(9) 0.000(10)
C14B 0.118(10) 0.156(11) 0.170(12) 0.003(12) 0.020(9) -0.010(10)
C15B 0.206(13) 0.047(5) 0.114(8) 0.009(4) 0.001(7) -0.029(6)
C16B 0.209(13) 0.041(4) 0.116(8) 0.005(4) -0.003(7) -0.020(6)
O2B 0.092(4) 0.081(3) 0.173(5) -0.029(3) -0.038(4) 0.005(3)
O3B 0.090(3) 0.066(3) 0.107(3) -0.027(3) -0.016(3) -0.004(3)
O4B 0.105(4) 0.081(3) 0.112(4) -0.035(3) 0.009(3) 0.001(3)
O5B 0.111(4) 0.065(3) 0.134(4) 0.007(3) 0.009(4) -0.006(3)
O6B 0.104(4) 0.065(3) 0.201(5) 0.015(4) -0.006(4) 0.006(3)
C17A 0.076(7) 0.083(6) 0.125(10) -0.019(7) -0.024(6) 0.049(5)
C18A 0.072(6) 0.087(8) 0.138(9) -0.013(7) -0.016(6) 0.040(6)
C19A 0.043(5) 0.067(7) 0.165(7) -0.034(6) 0.010(5) 0.005(5)
C20A 0.067(7) 0.041(7) 0.158(8) -0.021(6) 0.015(6) -0.007(5)
C21A 0.078(8) 0.049(5) 0.138(7) -0.011(5) -0.015(8) 0.019(7)
C17B 0.075(7) 0.044(4) 0.133(6) -0.031(4) -0.008(7) -0.001(6)
C18B 0.069(7) 0.042(6) 0.150(7) -0.031(5) 0.006(6) -0.010(5)
C19B 0.050(5) 0.081(8) 0.169(7) -0.027(7) 0.016(5) 0.014(6)
C20B 0.059(5) 0.086(9) 0.149(8) -0.017(7) 0.014(6) 0.031(7)
C21B 0.077(8) 0.085(6) 0.094(8) -0.041(7) -0.032(5) 0.052(6)
O7A 0.074(4) 0.061(3) 0.223(6) -0.042(4) -0.001(4) 0.002(3)
O8A 0.059(3) 0.045(3) 0.184(5) -0.019(3) 0.011(3) 0.006(2)
O7B 0.067(4) 0.056(4) 0.215(7) -0.040(4) 0.006(4) -0.003(3)
O8B 0.074(4) 0.056(3) 0.242(6) -0.026(4) 0.021(4) 0.010(3)
O9B 0.059(3) 0.055(3) 0.174(6) -0.036(4) 0.009(4) -0.008(3)

loop_
_atom_type_symbol
_atom_type_description
_atom_type_scat_dispersion_real
_atom_type_scat_dispersion_imag
_atom_type_scat_source
C C 0.0033 0.0016 'International Tables Vol C Tables 4.2.6.8 and 6.1.1.4'
H H 0.0000 0.0000 'International Tables Vol C Tables 4.2.6.8 and 6.1.1.4'
Li Li -0.0003 0.0001 'International Tables Vol C Tables 4.2.6.8 and 6.1.1.4'
O O 0.0106 0.0060 'International Tables Vol C Tables 4.2.6.8 and 6.1.1.4'
S S 0.1246 0.1234 'International Tables Vol C Tables 4.2.6.8 and 6.1.1.4'
Ni Ni 0.3393 1.1124 'International Tables Vol C Tables 4.2.6.8 and 6.1.1.4'

loop_
_geom_angle_atom_site_label_1
_geom_angle_atom_site_label_2
_geom_angle_atom_site_label_3
_geom_angle
_geom_angle_site_symmetry_1
_geom_angle_site_symmetry_3
S1 Ni1 S2 176.61(4) . .
S1 Ni1 S4 86.46(4) . .
S2 Ni1 S4 93.34(4) . .
S1 Ni1 S3 93.28(4) . .
S2 Ni1 S3 87.05(4) . .
S4 Ni1 S3 177.73(4) . .
C1 S1 Ni1 102.18(12) . .
C2 S2 Ni1 101.92(12) . .
C3 S3 Ni1 101.91(13) . .
C4 S4 Ni1 102.02(13) . .
C6 S5 C1 97.7(2) . .
C5 S6 C4 97.54(19) . .
C5 S7 C2 97.7(2) . .
C6 S8 C3 97.27(19) . .
C3 C1 S1 121.5(3) . .
C3 C1 S5 115.8(3) . .
S1 C1 S5 122.7(2) . .
C4 C2 S2 121.6(3) . .
C4 C2 S7 115.7(3) . .
S2 C2 S7 122.7(2) . .
C1 C3 S3 121.1(3) . .
C1 C3 S8 116.0(3) . .
S3 C3 S8 122.9(2) . .
C2 C4 S4 121.1(3) . .
C2 C4 S6 116.1(3) . .
S4 C4 S6 122.7(2) . .
S10 C5 S6 123.9(3) . .
S10 C5 S7 123.2(2) . .
S6 C5 S7 112.9(3) . .
S9 C6 S5 123.2(3) . .
S9 C6 S8 123.6(3) . .
S5 C6 S8 113.2(3) . .
O1 Li1 O2A 109.2(4) . .
O1 Li1 O3B 108.1(4) . .
O2A Li1 O3B 98.2(4) . .
O1 Li1 O5B 105.8(4) . .
O2A Li1 O5B 33.4(3) . .
O3B Li1 O5B 128.5(4) . .
O1 Li1 O3A 99.4(5) . .
O2A Li1 O3A 74.4(4) . .
O3B Li1 O3A 152.4(5) . .
O5B Li1 O3A 41.2(3) . .
O1 Li1 O6B 103.1(4) . .
O2A Li1 O6B 103.8(4) . .
O3B Li1 O6B 133.0(5) . .
O5B Li1 O6B 72.3(3) . .
O3A Li1 O6B 32.7(3) . .
O1 Li1 O5A 105.0(4) . .
O2A Li1 O5A 129.1(5) . .
O3B Li1 O5A 34.5(3) . .
O5B Li1 O5A 149.0(5) . .
O3A Li1 O5A 134.8(5) . .
O6B Li1 O5A 103.9(5) . .
O1 Li1 O6A 95.1(4) . .
O2A Li1 O6A 71.3(4) . .
O3B Li1 O6A 35.5(3) . .
O5B Li1 O6A 104.7(4) . .
O3A Li1 O6A 145.6(5) . .
O6B Li1 O6A 161.8(5) . .
O5A Li1 O6A 69.1(4) . .
O1 Li1 O4A 104.1(5) . .
O2A Li1 O4A 133.7(5) . .
O3B Li1 O4A 101.1(4) . .
O5B Li1 O4A 106.8(4) . .
O3A Li1 O4A 69.1(4) . .
O6B Li1 O4A 36.4(3) . .
O5A Li1 O4A 68.4(4) . .
O6A Li1 O4A 136.5(5) . .
O1 Li1 O2B 95.3(4) . .
O2A Li1 O2B 155.5(5) . .
O3B Li1 O2B 73.0(3) . .
O5B Li1 O2B 139.8(4) . .
O3A Li1 O2B 102.6(4) . .
O6B Li1 O2B 69.9(3) . .
O5A Li1 O2B 38.5(3) . .
O6A Li1 O2B 107.0(4) . .
O4A Li1 O2B 33.7(3) . .
O1 Li1 O4B 90.1(3) . .
O2A Li1 O4B 39.3(3) . .
O3B Li1 O4B 71.7(3) . .
O5B Li1 O4B 70.7(3) . .
O3A Li1 O4B 111.4(5) . .
O6B Li1 O4B 142.8(4) . .
O5A Li1 O4B 106.1(4) . .
O6A Li1 O4B 37.3(3) . .
O4A Li1 O4B 165.6(5) . .
O2B Li1 O4B 144.2(4) . .
O6A C7A C8A 113(2) . .
O6A C7A H7A 109.1 . .
C8A C7A H7A 109.0 . .
O6A C7A H7A0 109.1 . .
C8A C7A H7A0 109.1 . .
H7A C7A H7A0 107.8 . .
O2A C8A C7A 109(2) . .
O2A C8A H8A 109.8 . .
C7A C8A H8A 109.8 . .
O2A C8A H8A0 109.9 . .
C7A C8A H8A0 109.9 . .
H8A C8A H8A0 108.3 . .
O2A C9A C10A 111.5(19) . .
O2A C9A H9A 109.3 . .
C10A C9A H9A 109.3 . .
O2A C9A H9A0 109.3 . .
C10A C9A H9A0 109.3 . .
H9A C9A H9A0 108.0 . .
O3A C10A C9A 113(2) . .
O3A C10A H10A 109.0 . .
C9A C10A H10A 109.0 . .
O3A C10A H10B 109.0 . .
C9A C10A H10B 109.0 . .
H10A C10A H10B 107.8 . .
O3A C11A C12A 108.6(18) . .
O3A C11A H11A 110.0 . .
C12A C11A H11A 110.0 . .
O3A C11A H11B 110.0 . .
C12A C11A H11B 110.0 . .
H11A C11A H11B 108.4 . .
O4A C12A C11A 111.5(18) . .
O4A C12A H12A 109.3 . .
C11A C12A H12A 109.3 . .
O4A C12A H12B 109.3 . .
C11A C12A H12B 109.3 . .
H12A C12A H12B 108.0 . .
O4A C13A C14A 114.1(16) . .
O4A C13A H13A 108.7 . .
C14A C13A H13A 108.7 . .
O4A C13A H13B 108.7 . .
C14A C13A H13B 108.7 . .
H13A C13A H13B 107.6 . .
O5A C14A C13A 111.3(16) . .
O5A C14A H14A 109.4 . .
C13A C14A H14A 109.4 . .
O5A C14A H14B 109.4 . .
C13A C14A H14B 109.4 . .
H14A C14A H14B 108.0 . .
O5A C15A C16A 105(2) . .
O5A C15A H15A 110.7 . .
C16A C15A H15A 110.6 . .
O5A C15A H15B 110.7 . .
C16A C15A H15B 110.7 . .
H15A C15A H15B 108.8 . .
O6A C16A C15A 120(2) . .
O6A C16A H16A 107.3 . .
C15A C16A H16A 107.2 . .
O6A C16A H16B 107.3 . .
C15A C16A H16B 107.3 . .
H16A C16A H16B 106.9 . .
C8A O2A C9A 113(2) . .
C8A O2A Li1 120.1(14) . .
C9A O2A Li1 112.5(13) . .
C10A O3A C11A 115(2) . .
C10A O3A Li1 120.6(15) . .
C11A O3A Li1 122.9(14) . .
C12A O4A C13A 112(2) . .
C12A O4A Li1 120.1(14) . .
C13A O4A Li1 120.2(13) . .
C14A O5A C15A 111(2) . .
C14A O5A Li1 125.6(13) . .
C15A O5A Li1 123.1(16) . .
C16A O6A C7A 126(2) . .
C16A O6A Li1 116.3(14) . .
C7A O6A Li1 117.1(14) . .
O6B C7B C8B 108.3(12) . .
O6B C7B H7B 110.0 . .
C8B C7B H7B 110.0 . .
O6B C7B H7B0 110.0 . .
C8B C7B H7B0 110.0 . .
H7B C7B H7B0 108.4 . .
O2B C8B C7B 116.4(14) . .
O2B C8B H8B 108.2 . .
C7B C8B H8B 108.2 . .
O2B C8B H8B0 108.2 . .
C7B C8B H8B0 108.2 . .
H8B C8B H8B0 107.3 . .
O2B C9B C10B 112.7(16) . .
O2B C9B H9B 109.1 . .
C10B C9B H9B 109.1 . .
O2B C9B H9B0 109.1 . .
C10B C9B H9B0 109.1 . .
H9B C9B H9B0 107.8 . .
O3B C10B C9B 113.1(13) . .
O3B C10B H10C 108.9 . .
C9B C10B H10C 108.9 . .
O3B C10B H10D 109.0 . .
C9B C10B H10D 109.0 . .
H10C C10B H10D 107.8 . .
O3B C11B C12B 107.8(16) . .
O3B C11B H11C 110.1 . .
C12B C11B H11C 110.1 . .
O3B C11B H11D 110.2 . .
C12B C11B H11D 110.1 . .
H11C C11B H11D 108.5 . .
O4B C12B C11B 112.4(16) . .
O4B C12B H12C 109.1 . .
C11B C12B H12C 109.1 . .
O4B C12B H12D 109.1 . .
C11B C12B H12D 109.1 . .
H12C C12B H12D 107.8 . .
O4B C13B C14B 111(2) . .
O4B C13B H13C 109.4 . .
C14B C13B H13C 109.4 . .
O4B C13B H13D 109.5 . .
C14B C13B H13D 109.4 . .
H13C C13B H13D 108.0 . .
O5B C14B C13B 114(2) . .
O5B C14B H14C 108.7 . .
C13B C14B H14C 108.7 . .
O5B C14B H14D 108.6 . .
C13B C14B H14D 108.7 . .
H14C C14B H14D 107.6 . .
O5B C15B C16B 111.2(12) . .
O5B C15B H15C 109.4 . .
C16B C15B H15C 109.4 . .
O5B C15B H15D 109.4 . .
C16B C15B H15D 109.4 . .
H15C C15B H15D 108.0 . .
O6B C16B C15B 117.1(11) . .
O6B C16B H16C 108.0 . .
C15B C16B H16C 108.0 . .
O6B C16B H16D 108.0 . .
C15B C16B H16D 108.0 . .
H16C C16B H16D 107.3 . .
C9B O2B C8B 120.0(15) . .
C9B O2B Li1 116.3(10) . .
C8B O2B Li1 115.3(9) . .
C11B O3B C10B 113.9(13) . .
C11B O3B Li1 120.1(10) . .
C10B O3B Li1 113.1(9) . .
C13B O4B C12B 111.9(18) . .
C13B O4B Li1 116.0(12) . .
C12B O4B Li1 111.7(10) . .
C15B O5B C14B 117.1(15) . .
C15B O5B Li1 121.6(9) . .
C14B O5B Li1 119.2(12) . .
C16B O6B C7B 119.1(12) . .
C16B O6B Li1 117.5(9) . .
C7B O6B Li1 123.3(8) . .
O9B C17A C18A 110(2) 2_456 .
O9B C17A H17A 109.7 2_456 .
C18A C17A H17A 109.7 . .
O9B C17A H17B 109.7 2_456 .
C18A C17A H17B 109.7 . .
H17A C17A H17B 108.2 . .
O7A C18A C17A 113.9(19) . .
O7A C18A H18A 108.8 . .
C17A C18A H18A 108.8 . .
O7A C18A H18B 108.8 . .
C17A C18A H18B 108.8 . .
H18A C18A H18B 107.7 . .
O7A C19A C20A 108.0(14) . .
O7A C19A H19A 110.1 . .
C20A C19A H19A 110.1 . .
O7A C19A H19B 110.1 . .
C20A C19A H19B 110.1 . .
H19A C19A H19B 108.4 . .
O8A C20A C19A 111.6(16) . .
O8A C20A H20A 109.3 . .
C19A C20A H20A 109.3 . .
O8A C20A H20B 109.3 . .
C19A C20A H20B 109.3 . .
H20A C20A H20B 108.0 . .
O8A C21A C21B 107.5(14) . 2_456
O8A C21A H21A 110.2 . .
C21B C21A H21A 110.2 2_456 .
O8A C21A H21B 110.2 . .
C21B C21A H21B 110.2 2_456 .
H21A C21A H21B 108.5 . .
O9B C17B C18B 118.8(13) . .
O9B C17B H17C 107.6 . .
C18B C17B H17C 107.6 . .
O9B C17B H17D 107.6 . .
C18B C17B H17D 107.6 . .
H17C C17B H17D 107.0 . .
O8B C18B C17B 120.8(17) . .
O8B C18B H18C 107.1 . .
C17B C18B H18C 107.1 . .
O8B C18B H18D 107.1 . .
C17B C18B H18D 107.1 . .
H18C C18B H18D 106.8 . .
O8B C19B C20B 113.7(17) . .
O8B C19B H19C 108.8 . .
C20B C19B H19C 108.8 . .
O8B C19B H19D 108.8 . .
C20B C19B H19D 108.8 . .
H19C C19B H19D 107.7 . .
O7B C20B C19B 119.9(17) . .
O7B C20B H20C 107.4 . .
C19B C20B H20C 107.4 . .
O7B C20B H20D 107.4 . .
C19B C20B H20D 107.4 . .
H20C C20B H20D 106.9 . .
O7B C21B C21A 109.9(18) . 2_456
O7B C21B H21C 109.7 . .
C21A C21B H21C 109.7 2_456 .
O7B C21B H21D 109.7 . .
C21A C21B H21D 109.7 2_456 .
H21C C21B H21D 108.2 . .
C18A O7A C19A 114.8(16) . .
C20A O8A C21A 117.1(11) . .
C20B O7B C21B 118(2) . .
C18B O8B C19B 136.1(13) . .
C17A O9B C17B 118.4(17) 2_456 .

loop_
_geom_bond_atom_site_label_1
_geom_bond_atom_site_label_2
_geom_bond_distance
_geom_bond_site_symmetry_2
Ni1 S1 2.1546(9) .
Ni1 S2 2.1546(10) .
Ni1 S4 2.1668(11) .
Ni1 S3 2.1698(11) .
S1 C1 1.710(4) .
S2 C2 1.719(4) .
S3 C3 1.712(4) .
S4 C4 1.713(4) .
S5 C6 1.724(4) .
S5 C1 1.744(4) .
S6 C5 1.728(4) .
S6 C4 1.739(4) .
S7 C5 1.728(4) .
S7 C2 1.741(4) .
S8 C6 1.735(4) .
S8 C3 1.746(4) .
S9 C6 1.638(5) .
S10 C5 1.635(5) .
C1 C3 1.366(5) .
C2 C4 1.358(5) .
Li1 O1 1.875(7) .
Li1 O2A 2.133(11) .
Li1 O3B 2.143(8) .
Li1 O5B 2.166(10) .
Li1 O3A 2.182(11) .
Li1 O6B 2.202(10) .
Li1 O5A 2.209(12) .
Li1 O6A 2.286(12) .
Li1 O4A 2.317(13) .
Li1 O2B 2.329(10) .
Li1 O4B 2.366(10) .
C7A O6A 1.26(2) .
C7A C8A 1.60(2) .
C7A H7A 0.9700 .
C7A H7A0 0.9700 .
C8A O2A 1.28(2) .
C8A H8A 0.9700 .
C8A H8A0 0.9700 .
C9A O2A 1.36(2) .
C9A C10A 1.60(2) .
C9A H9A 0.9700 .
C9A H9A0 0.9700 .
C10A O3A 1.17(2) .
C10A H10A 0.9700 .
C10A H10B 0.9700 .
C11A O3A 1.34(2) .
C11A C12A 1.60(2) .
C11A H11A 0.9700 .
C11A H11B 0.9700 .
C12A O4A 1.21(2) .
C12A H12A 0.9700 .
C12A H12B 0.9700 .
C13A O4A 1.22(2) .
C13A C14A 1.60(2) .
C13A H13A 0.9700 .
C13A H13B 0.9700 .
C14A O5A 1.225(18) .
C14A H14A 0.9700 .
C14A H14B 0.9700 .
C15A O5A 1.31(2) .
C15A C16A 1.60(2) .
C15A H15A 0.9700 .
C15A H15B 0.9700 .
C16A O6A 1.17(2) .
C16A H16A 0.9700 .
C16A H16B 0.9700 .
C7B O6B 1.315(14) .
C7B C8B 1.529(15) .
C7B H7B 0.9700 .
C7B H7B0 0.9700 .
C8B O2B 1.333(16) .
C8B H8B 0.9700 .
C8B H8B0 0.9700 .
C9B O2B 1.207(16) .
C9B C10B 1.532(15) .
C9B H9B 0.9700 .
C9B H9B0 0.9700 .
C10B O3B 1.387(16) .
C10B H10C 0.9700 .
C10B H10D 0.9700 .
C11B O3B 1.368(17) .
C11B C12B 1.533(15) .
C11B H11C 0.9700 .
C11B H11D 0.9700 .
C12B O4B 1.335(17) .
C12B H12C 0.9700 .
C12B H12D 0.9700 .
C13B O4B 1.31(2) .
C13B C14B 1.527(15) .
C13B H13C 0.9700 .
C13B H13D 0.9700 .
C14B O5B 1.31(2) .
C14B H14C 0.9700 .
C14B H14D 0.9700 .
C15B O5B 1.282(14) .
C15B C16B 1.529(15) .
C15B H15C 0.9700 .
C15B H15D 0.9700 .
C16B O6B 1.268(13) .
C16B H16C 0.9700 .
C16B H16D 0.9700 .
C17A O9B 1.25(3) 2_456
C17A C18A 1.65(4) .
C17A H17A 0.9700 .
C17A H17B 0.9700 .
C18A O7A 1.329(18) .
C18A H18A 0.9700 .
C18A H18B 0.9700 .
C19A O7A 1.373(16) .
C19A C20A 1.471(18) .
C19A H19A 0.9700 .
C19A H19B 0.9700 .
C20A O8A 1.341(18) .
C20A H20A 0.9700 .
C20A H20B 0.9700 .
C21A O8A 1.378(13) .
C21A C21B 1.60(3) 2_456
C21A H21A 0.9700 .
C21A H21B 0.9700 .
C17B O9B 1.339(15) .
C17B C18B 1.383(19) .
C17B H17C 0.9700 .
C17B H17D 0.9700 .
C18B O8B 1.276(15) .
C18B H18C 0.9700 .
C18B H18D 0.9700 .
C19B O8B 1.325(13) .
C19B C20B 1.46(3) .
C19B H19C 0.9700 .
C19B H19D 0.9700 .
C20B O7B 1.22(2) .
C20B H20C 0.9700 .
C20B H20D 0.9700 .
C21B O7B 1.21(3) .
C21B C21A 1.60(3) 2_456
C21B H21C 0.9700 .
C21B H21D 0.9700 .
O9B C17A 1.25(3) 2_456

loop_
_geom_torsion_atom_site_label_1
_geom_torsion_atom_site_label_2
_geom_torsion_atom_site_label_3
_geom_torsion_atom_site_label_4
_geom_torsion
_geom_torsion_site_symmetry_1
_geom_torsion_site_symmetry_4
S2 Ni1 S1 C1 -94.9(8) . .
S4 Ni1 S1 C1 178.25(12) . .
S3 Ni1 S1 C1 0.51(12) . .
S1 Ni1 S2 C2 -88.0(8) . .
S4 Ni1 S2 C2 -1.41(12) . .
S3 Ni1 S2 C2 176.36(12) . .
S1 Ni1 S3 C3 -0.55(12) . .
S2 Ni1 S3 C3 176.07(12) . .
S4 Ni1 S3 C3 -83.8(10) . .
S1 Ni1 S4 C4 178.10(12) . .
S2 Ni1 S4 C4 1.49(12) . .
S3 Ni1 S4 C4 -98.5(10) . .
Ni1 S1 C1 C3 -0.4(3) . .
Ni1 S1 C1 S5 178.50(18) . .
C6 S5 C1 C3 -1.7(3) . .
C6 S5 C1 S1 179.4(2) . .
Ni1 S2 C2 C4 1.0(3) . .
Ni1 S2 C2 S7 179.78(17) . .
C5 S7 C2 C4 1.4(3) . .
C5 S7 C2 S2 -177.4(2) . .
S1 C1 C3 S3 -0.1(4) . .
S5 C1 C3 S3 -179.04(17) . .
S1 C1 C3 S8 -179.45(18) . .
S5 C1 C3 S8 1.6(4) . .
Ni1 S3 C3 C1 0.5(3) . .
Ni1 S3 C3 S8 179.79(17) . .
C6 S8 C3 C1 -0.7(3) . .
C6 S8 C3 S3 179.9(2) . .
S2 C2 C4 S4 0.2(4) . .
S7 C2 C4 S4 -178.63(18) . .
S2 C2 C4 S6 178.44(18) . .
S7 C2 C4 S6 -0.4(4) . .
Ni1 S4 C4 C2 -1.3(3) . .
Ni1 S4 C4 S6 -179.42(18) . .
C5 S6 C4 C2 -0.8(3) . .
C5 S6 C4 S4 177.4(2) . .
C4 S6 C5 S10 -179.5(3) . .
C4 S6 C5 S7 1.7(3) . .
C2 S7 C5 S10 179.4(3) . .
C2 S7 C5 S6 -1.8(3) . .
C1 S5 C6 S9 179.9(3) . .
C1 S5 C6 S8 1.1(2) . .
C3 S8 C6 S9 -179.2(3) . .
C3 S8 C6 S5 -0.4(2) . .
O6A C7A C8A O2A 30(4) . .
O2A C9A C10A O3A -23(4) . .
O3A C11A C12A O4A -30(3) . .
O4A C13A C14A O5A -4(3) . .
O5A C15A C16A O6A 4(4) . .
C7A C8A O2A C9A -172(3) . .
C7A C8A O2A Li1 -35(4) . .
C10A C9A O2A C8A 172(3) . .
C10A C9A O2A Li1 31(3) . .
O1 Li1 O2A C8A -66(2) . .
O3B Li1 O2A C8A 47(2) . .
O5B Li1 O2A C8A -155(2) . .
O3A Li1 O2A C8A -160(2) . .
O6B Li1 O2A C8A -175(2) . .
O5A Li1 O2A C8A 64(2) . .
O6A Li1 O2A C8A 23(2) . .
O4A Li1 O2A C8A 161(2) . .
O2B Li1 O2A C8A 113(2) . .
O4B Li1 O2A C8A -1(2) . .
O1 Li1 O2A C9A 71.8(18) . .
O3B Li1 O2A C9A -175.7(17) . .
O5B Li1 O2A C9A -18.0(17) . .
O3A Li1 O2A C9A -22.9(17) . .
O6B Li1 O2A C9A -37.6(18) . .
O5A Li1 O2A C9A -158.7(17) . .
O6A Li1 O2A C9A 160.7(18) . .
O4A Li1 O2A C9A -61.8(19) . .
O2B Li1 O2A C9A -109(2) . .
O4B Li1 O2A C9A 136.7(18) . .
C9A C10A O3A C11A 171(2) . .
C9A C10A O3A Li1 3(4) . .
C12A C11A O3A C10A -148(2) . .
C12A C11A O3A Li1 19(2) . .
O1 Li1 O3A C10A -97(2) . .
O2A Li1 O3A C10A 10(2) . .
O3B Li1 O3A C10A 88(2) . .
O5B Li1 O3A C10A 6(2) . .
O6B Li1 O3A C10A 163(3) . .
O5A Li1 O3A C10A 140(2) . .
O6A Li1 O3A C10A 16(3) . .
O4A Li1 O3A C10A 161(2) . .
O2B Li1 O3A C10A 165(2) . .
O4B Li1 O3A C10A -4(2) . .
O1 Li1 O3A C11A 96.1(16) . .
O2A Li1 O3A C11A -156.4(16) . .
O3B Li1 O3A C11A -78.9(19) . .
O5B Li1 O3A C11A -160.5(18) . .
O6B Li1 O3A C11A -3.4(15) . .
O5A Li1 O3A C11A -26.2(18) . .
O6A Li1 O3A C11A -150.2(15) . .
O4A Li1 O3A C11A -5.5(15) . .
O2B Li1 O3A C11A -1.5(16) . .
O4B Li1 O3A C11A -170.1(15) . .
C11A C12A O4A C13A 177.8(17) . .
C11A C12A O4A Li1 29(2) . .
C14A C13A O4A C12A -149.4(19) . .
C14A C13A O4A Li1 0(3) . .
O1 Li1 O4A C12A -110.2(15) . .
O2A Li1 O4A C12A 25.0(18) . .
O3B Li1 O4A C12A 137.7(15) . .
O5B Li1 O4A C12A 1.5(16) . .
O3A Li1 O4A C12A -15.4(15) . .
O6B Li1 O4A C12A -17.3(13) . .
O5A Li1 O4A C12A 149.0(16) . .
O6A Li1 O4A C12A 136.3(14) . .
O2B Li1 O4A C12A 171.6(19) . .
O4B Li1 O4A C12A 79(2) . .
O1 Li1 O4A C13A 103.5(16) . .
O2A Li1 O4A C13A -121.4(16) . .
O3B Li1 O4A C13A -8.6(17) . .
O5B Li1 O4A C13A -144.8(16) . .
O3A Li1 O4A C13A -161.7(17) . .
O6B Li1 O4A C13A -164(2) . .
O5A Li1 O4A C13A 2.7(16) . .
O6A Li1 O4A C13A -10.0(19) . .
O2B Li1 O4A C13A 25.3(15) . .
O4B Li1 O4A C13A -67(3) . .
C13A C14A O5A C15A -168(2) . .
C13A C14A O5A Li1 7(3) . .
C16A C15A O5A C14A -168(2) . .
C16A C15A O5A Li1 17(3) . .
O1 Li1 O5A C14A -105.2(17) . .
O2A Li1 O5A C14A 123.8(17) . .
O3B Li1 O5A C14A 154(2) . .
O5B Li1 O5A C14A 81(2) . .
O3A Li1 O5A C14A 15(2) . .
O6B Li1 O5A C14A 2.7(18) . .
O6A Li1 O5A C14A 165.0(18) . .
O4A Li1 O5A C14A -5.7(17) . .
O2B Li1 O5A C14A -25.7(16) . .
O4B Li1 O5A C14A 160.3(17) . .
O1 Li1 O5A C15A 69(2) . .
O2A Li1 O5A C15A -62(2) . .
O3B Li1 O5A C15A -31(2) . .
O5B Li1 O5A C15A -104(2) . .
O3A Li1 O5A C15A -170(2) . .
O6B Li1 O5A C15A 177(2) . .
O6A Li1 O5A C15A -21(2) . .
O4A Li1 O5A C15A 169(2) . .
O2B Li1 O5A C15A 149(2) . .
O4B Li1 O5A C15A -25(2) . .
C15A C16A O6A C7A 150(3) . .
C15A C16A O6A Li1 -21(3) . .
C8A C7A O6A C16A 177(3) . .
C8A C7A O6A Li1 -12(4) . .
O1 Li1 O6A C16A -83.1(19) . .
O2A Li1 O6A C16A 168.3(19) . .
O3B Li1 O6A C16A 31.3(18) . .
O5B Li1 O6A C16A 169.0(19) . .
O3A Li1 O6A C16A 162.0(19) . .
O6B Li1 O6A C16A 91(2) . .
O5A Li1 O6A C16A 21.0(18) . .
O4A Li1 O6A C16A 34(2) . .
O2B Li1 O6A C16A 14.0(19) . .
O4B Li1 O6A C16A -166(2) . .
O1 Li1 O6A C7A 105(2) . .
O2A Li1 O6A C7A -3(2) . .
O3B Li1 O6A C7A -140(2) . .
O5B Li1 O6A C7A -2(2) . .
O3A Li1 O6A C7A -9(3) . .
O6B Li1 O6A C7A -80(3) . .
O5A Li1 O6A C7A -151(2) . .
O4A Li1 O6A C7A -138(2) . .
O2B Li1 O6A C7A -157(2) . .
O4B Li1 O6A C7A 22(2) . .
O6B C7B C8B O2B -27(2) . .
O2B C9B C10B O3B 38(3) . .
O3B C11B C12B O4B -45(3) . .
O4B C13B C14B O5B 33(4) . .
O5B C15B C16B O6B -6(2) . .
C10B C9B O2B C8B -167.7(17) . .
C10B C9B O2B Li1 -21(2) . .
C7B C8B O2B C9B 161.0(17) . .
C7B C8B O2B Li1 14(2) . .
O1 Li1 O2B C9B 110.0(12) . .
O2A Li1 O2B C9B -69.0(16) . .
O3B Li1 O2B C9B 2.7(12) . .
O5B Li1 O2B C9B -127.6(13) . .
O3A Li1 O2B C9B -149.1(13) . .
O6B Li1 O2B C9B -148.0(13) . .
O5A Li1 O2B C9B 2.6(13) . .
O6A Li1 O2B C9B 13.0(13) . .
O4A Li1 O2B C9B -142.4(15) . .
O4B Li1 O2B C9B 12.5(16) . .
O1 Li1 O2B C8B -101.8(12) . .
O2A Li1 O2B C8B 79.1(16) . .
O3B Li1 O2B C8B 150.8(12) . .
O5B Li1 O2B C8B 20.6(15) . .
O3A Li1 O2B C8B -0.9(13) . .
O6B Li1 O2B C8B 0.2(12) . .
O5A Li1 O2B C8B 150.7(14) . .
O6A Li1 O2B C8B 161.2(12) . .
O4A Li1 O2B C8B 5.8(14) . .
O4B Li1 O2B C8B 160.7(12) . .
C12B C11B O3B C10B 176(2) . .
C12B C11B O3B Li1 37(2) . .
C9B C10B O3B C11B -177.3(19) . .
C9B C10B O3B Li1 -36(2) . .
O1 Li1 O3B C11B 67.6(11) . .
O2A Li1 O3B C11B -45.7(11) . .
O5B Li1 O3B C11B -61.2(12) . .
O3A Li1 O3B C11B -117.6(14) . .
O6B Li1 O3B C11B -163.3(11) . .
O5A Li1 O3B C11B 157.8(13) . .
O6A Li1 O3B C11B -5.0(11) . .
O4A Li1 O3B C11B 176.6(11) . .
O2B Li1 O3B C11B 157.7(11) . .
O4B Li1 O3B C11B -16.2(10) . .
O1 Li1 O3B C10B -71.5(13) . .
O2A Li1 O3B C10B 175.2(13) . .
O5B Li1 O3B C10B 159.7(13) . .
O3A Li1 O3B C10B 103.3(16) . .
O6B Li1 O3B C10B 57.6(14) . .
O5A Li1 O3B C10B 18.7(13) . .
O6A Li1 O3B C10B -144.1(14) . .
O4A Li1 O3B C10B 37.5(13) . .
O2B Li1 O3B C10B 18.6(13) . .
O4B Li1 O3B C10B -155.4(13) . .
C14B C13B O4B C12B -148(3) . .
C14B C13B O4B Li1 -19(3) . .
C11B C12B O4B C13B 164(2) . .
C11B C12B O4B Li1 33(2) . .
O1 Li1 O4B C13B 110.2(19) . .
O2A Li1 O4B C13B -11(2) . .
O3B Li1 O4B C13B -140.7(19) . .
O5B Li1 O4B C13B 3.4(19) . .
O3A Li1 O4B C13B 10(2) . .
O6B Li1 O4B C13B -2(2) . .
O5A Li1 O4B C13B -144.2(19) . .
O6A Li1 O4B C13B -151(2) . .
O4A Li1 O4B C13B -79(3) . .
O2B Li1 O4B C13B -151(2) . .
O1 Li1 O4B C12B -119.9(14) . .
O2A Li1 O4B C12B 118.9(15) . .
O3B Li1 O4B C12B -10.8(14) . .
O5B Li1 O4B C12B 133.3(14) . .
O3A Li1 O4B C12B 140.0(14) . .
O6B Li1 O4B C12B 128.1(15) . .
O5A Li1 O4B C12B -14.3(15) . .
O6A Li1 O4B C12B -21.5(14) . .
O4A Li1 O4B C12B 51(2) . .
O2B Li1 O4B C12B -20.7(16) . .
C16B C15B O5B C14B 170(2) . .
C16B C15B O5B Li1 7(2) . .
C13B C14B O5B C15B 164(2) . .
C13B C14B O5B Li1 -32(3) . .
O1 Li1 O5B C15B 94.8(14) . .
O2A Li1 O5B C15B -164.2(16) . .
O3B Li1 O5B C15B -135.5(14) . .
O3A Li1 O5B C15B 8.6(14) . .
O6B Li1 O5B C15B -4.2(14) . .
O5A Li1 O5B C15B -91.6(17) . .
O6A Li1 O5B C15B -165.4(14) . .
O4A Li1 O5B C15B -15.7(15) . .
O2B Li1 O5B C15B -24.2(17) . .
O4B Li1 O5B C15B 179.2(14) . .
O1 Li1 O5B C14B -68.2(18) . .
O2A Li1 O5B C14B 32.8(18) . .
O3B Li1 O5B C14B 61.5(18) . .
O3A Li1 O5B C14B -154.4(19) . .
O6B Li1 O5B C14B -167.1(18) . .
O5A Li1 O5B C14B 105.4(19) . .
O6A Li1 O5B C14B 31.6(18) . .
O4A Li1 O5B C14B -178.7(18) . .
O2B Li1 O5B C14B 172.8(17) . .
O4B Li1 O5B C14B 16.2(17) . .
C15B C16B O6B C7B -172.6(17) . .
C15B C16B O6B Li1 3.0(19) . .
C8B C7B O6B C16B -155.3(15) . .
C8B C7B O6B Li1 29(2) . .
O1 Li1 O6B C16B -102.5(11) . .
O2A Li1 O6B C16B 11.3(12) . .
O3B Li1 O6B C16B 126.7(11) . .
O5B Li1 O6B C16B 0.2(11) . .
O3A Li1 O6B C16B -15.4(11) . .
O5A Li1 O6B C16B 148.2(11) . .
O6A Li1 O6B C16B 83.4(19) . .
O4A Li1 O6B C16B 161.3(14) . .
O2B Li1 O6B C16B 166.5(11) . .
O4B Li1 O6B C16B 5.4(15) . .
O1 Li1 O6B C7B 72.9(14) . .
O2A Li1 O6B C7B -173.3(13) . .
O3B Li1 O6B C7B -57.9(15) . .
O5B Li1 O6B C7B 175.6(14) . .
O3A Li1 O6B C7B 160.0(17) . .
O5A Li1 O6B C7B -36.4(14) . .
O6A Li1 O6B C7B -101(2) . .
O4A Li1 O6B C7B -23.3(14) . .
O2B Li1 O6B C7B -18.1(13) . .
O4B Li1 O6B C7B -179.2(13) . .
O9B C17A C18A O7A -37(2) 2_456 .
O7A C19A C20A O8A 64(2) . .
O9B C17B C18B O8B -20(4) . .
O8B C19B C20B O7B -36(3) . .
C17A C18A O7A C19A 154.0(16) . .
C20A C19A O7A C18A -164.5(17) . .
C19A C20A O8A C21A -172.6(17) . .
C21B C21A O8A C20A 168.8(16) 2_456 .
C19B C20B O7B C21B 160(2) . .
C21A C21B O7B C20B -178.0(15) 2_456 .
C17B C18B O8B C19B -165(2) . .
C20B C19B O8B C18B -166(2) . .
C18B C17B O9B C17A 179(2) . 2_456
